data_2010727
loop_
_publ_author_name
'Guido J. Reiss'
'Anja Zimmer'
'Kaspar Hegetschweiler'

_publ_section_title
;
 Protonation products of pentaaminopentane as novel building blocks for
 hydrogen-bonded networks
;
_journal_issue 3
_journal_name_full 'Acta Crystallographica Section C'
_journal_page_first 284
_journal_page_last 288
_journal_paper_doi 10.1107/S0108270199015024
_journal_volume 56
_journal_year 2000
_chemical_formula_iupac '(C5 H22 N5 )Cl3 [ZnCl4] ,H2O'
_chemical_formula_moiety 'C5 H22 N5 5+ ,3Cl- ,ZnCl4 2- ,H2O'
_chemical_formula_sum 'C5 H24 Cl7 N5 O Zn'
_chemical_formula_weight 483.81
_chemical_name_systematic
;
1,2R,3,4S,5-pentaammonio-pentane trichloride tetrachlorozinkate -
hydrate
;
_space_group_IT_number 2
_symmetry_cell_setting triclinic
_symmetry_space_group_name_Hall '-P 1'
_symmetry_space_group_name_H-M 'P -1'
_audit_creation_method SHELXL-97
_cell_angle_alpha 107.49(4)
_cell_angle_beta 91.52(4)
_cell_angle_gamma 96.67(4)
_cell_formula_units_Z 2
_cell_length_a 7.255(4)
_cell_length_b 10.893(6)
_cell_length_c 12.173(6)
_cell_measurement_reflns_used
;
5000 quasi centered reflections which were automatically selected from
the whole data set and used in least squares refinement calculation.
;
_cell_measurement_temperature 293(2)
_cell_volume 909.4(9)
_computing_cell_refinement IPDS-Software
_computing_data_collection 'IPDS-Software (Stoe, 1998)'
_computing_data_reduction IPDS-Software
_computing_molecular_graphics 'Diamond  (Brandenburg, 1998)'
_computing_publication_material SHELXL97
_computing_structure_refinement 'SHELXL97 (Sheldrick, 1997a)'
_computing_structure_solution 'SHELXS97 (Sheldrick, 1997b)'
_diffrn_ambient_temperature 293(2)
_diffrn_detector_area_resol_mean 50
_diffrn_measured_fraction_theta_full .912
_diffrn_measured_fraction_theta_max .912
_diffrn_measurement_device_type 'STOE IPDS difractometer'
_diffrn_measurement_method phi-scan
_diffrn_radiation_monochromator graphite
_diffrn_radiation_source 'fine-focus sealed tube'
_diffrn_radiation_type MoK\a
_diffrn_radiation_wavelength .71073
_diffrn_reflns_av_R_equivalents .0565
_diffrn_reflns_av_sigmaI/netI .0327
_diffrn_reflns_limit_h_max 9
_diffrn_reflns_limit_h_min -9
_diffrn_reflns_limit_k_max 14
_diffrn_reflns_limit_k_min -14
_diffrn_reflns_limit_l_max 16
_diffrn_reflns_limit_l_min -16
_diffrn_reflns_number 15919
_diffrn_reflns_theta_full 28.00
_diffrn_reflns_theta_max 28.00
_diffrn_reflns_theta_min 5.16
_diffrn_standards_decay_% 0
_diffrn_standards_number
;
A maximum of 50 reflections (I > 6\s(I)) were selected from each
image and used as
;
_exptl_absorpt_coefficient_mu 2.377
_exptl_absorpt_correction_T_max .413
_exptl_absorpt_correction_T_min .232
_exptl_absorpt_correction_type numerical
_exptl_absorpt_process_details
;
using indexed faces and a gaussian integration method (Stoe & Cie, 1996)
;
_exptl_crystal_colour colourless
_exptl_crystal_density_diffrn 1.767
_exptl_crystal_density_method 'not measured'
_exptl_crystal_description isometrically
_exptl_crystal_F_000 492
_exptl_crystal_size_max .87
_exptl_crystal_size_mid .60
_exptl_crystal_size_min .45
_refine_diff_density_max .425
_refine_diff_density_min -.611
_refine_ls_extinction_coef .022(2)
_refine_ls_extinction_method 'SHELXL97 (Sheldrick, 1997a)'
_refine_ls_goodness_of_fit_ref 1.060
_refine_ls_hydrogen_treatment mixed
_refine_ls_matrix_type full
_refine_ls_number_parameters 238
_refine_ls_number_reflns 4012
_refine_ls_number_restraints 2
_refine_ls_restrained_S_all 1.059
_refine_ls_R_factor_all .0273
_refine_ls_R_factor_gt .0266
_refine_ls_shift/su_max .040
_refine_ls_shift/su_mean .001
_refine_ls_structure_factor_coef Fsqd
_refine_ls_weighting_details 'w = 1/[\s^2^(Fo^2^)+(0.0371P)^2^+0.4460P] where P=(Fo^2^+2Fc^2^)/3'
_refine_ls_weighting_scheme calc
_refine_ls_wR_factor_ref .0717
_reflns_number_gt 3892
_reflns_number_total 4012
_reflns_threshold_expression >2sigma(I)
_cod_data_source_file jz1372.cif
_cod_data_source_block II
_cod_depositor_comments
;
The following automatic conversions were performed:

'_refine_ls_weighting_scheme' value 'calc w =
1/[\s^2^(Fo^2^)+(0.0371P)^2^+0.4460P] where P=(Fo^2^+2Fc^2^)/3' was
changed to 'calc'. New tag '_refine_ls_weighting_details' was
created. The value of the new tag was set to 'w =
1/[\s^2^(Fo^2^)+(0.0371P)^2^+0.4460P] where P=(Fo^2^+2Fc^2^)/3'.

Automatic conversion script
Id: cif_fix_values 3143 2015-03-26 13:38:13Z robertas 
;
_cod_original_cell_volume 909.4(8)
_cod_original_sg_symbol_H-M P-1
_cod_database_code 2010727

loop_
_symmetry_equiv_pos_as_xyz
'x, y, z'
'-x, -y, -z'

loop_
_atom_site_label
_atom_site_fract_x
_atom_site_fract_y
_atom_site_fract_z
_atom_site_U_iso_or_equiv
_atom_site_adp_type
_atom_site_calc_flag
_atom_site_refinement_flags
_atom_site_occupancy
_atom_site_disorder_assembly
_atom_site_disorder_group
_atom_site_type_symbol
Zn1 .72370(3) .74869(2) .146366(17) .02069(9) Uani d . 1 . . Zn
Cl1 .75753(6) .54574(4) .03299(4) .02541(11) Uani d . 1 . . Cl
Cl2 .71882(8) .88982(5) .04346(4) .03432(13) Uani d . 1 . . Cl
Cl3 .44423(5) .73238(4) .23242(4) .02390(11) Uani d . 1 . . Cl
Cl4 .95299(5) .80924(4) .28949(4) .02242(11) Uani d . 1 . . Cl
Cl5 .18610(5) .74079(4) -.12231(4) .02068(10) Uani d . 1 . . Cl
Cl6 .28399(6) .89591(5) -.41628(4) .03189(13) Uani d . 1 . . Cl
Cl7 .27096(6) .47144(5) -.40370(4) .02924(12) Uani d . 1 . . Cl
N1 .6550(2) .82221(17) -.52099(13) .0219(3) Uani d . 1 . . N
H11 .679(4) .864(3) -.569(2) .034(4) Uiso d . 1 . . H
H12 .538(4) .823(3) -.505(2) .034(4) Uiso d . 1 . . H
H13 .680(4) .744(3) -.551(2) .034(4) Uiso d . 1 . . H
N2 .96015(19) .89237(15) -.24864(14) .0193(3) Uani d . 1 . . N
H21 1.054(4) .926(3) -.276(2) .031(4) Uiso d . 1 . . H
H22 1.003(3) .848(3) -.207(2) .031(4) Uiso d . 1 . . H
H23 .908(4) .956(3) -.203(2) .031(4) Uiso d . 1 . . H
N3 .53594(19) .83528(16) -.23390(14) .0207(3) Uani d . 1 . . N
H31 .448(4) .799(3) -.198(2) .039(4) Uiso d . 1 . . H
H32 .479(4) .862(3) -.281(3) .039(4) Uiso d . 1 . . H
H33 .609(4) .910(3) -.176(3) .039(4) Uiso d . 1 . . H
N4 .54253(19) .58922(15) -.18522(14) .0194(3) Uani d . 1 . . N
H41 .571(4) .541(3) -.149(3) .041(4) Uiso d . 1 . . H
H42 .464(4) .545(3) -.244(3) .041(4) Uiso d . 1 . . H
H43 .483(4) .650(3) -.135(3) .041(4) Uiso d . 1 . . H
N5 .9176(2) .47758(16) -.22821(15) .0224(3) Uani d . 1 . . N
H51 .987(5) .424(4) -.273(3) .054(5) Uiso d . 1 . . H
H52 .851(5) .439(4) -.198(3) .054(5) Uiso d . 1 . . H
H53 .998(5) .527(4) -.176(3) .054(5) Uiso d . 1 . . H
C1 .7748(2) .89445(17) -.41572(14) .0189(3) Uani d G 1 . . C
H1A .7114 .9636 -.3688 .025 Uiso calc R 1 . . H
H1B .8887 .9340 -.4379 .025 Uiso calc R 1 . . H
C2 .8240(2) .80764(16) -.34304(14) .0156(3) Uani d G 1 . . C
H2 .8903 .7401 -.3918 .019 Uiso calc R 1 . . H
C3 .6566(2) .73795(16) -.29870(14) .0154(3) Uani d . 1 . . C
H3 .5814 .6807 -.3669 .018 Uiso calc R 1 . . H
C4 .7136(2) .65090(15) -.22602(13) .0151(3) Uani d . 1 . . C
H4 .7949 .7042 -.1590 .018 Uiso calc R 1 . . H
C5 .8171(2) .54225(18) -.29961(15) .0210(3) Uani d . 1 . . C
H5A .7284 .4778 -.3542 .027 Uiso calc R 1 . . H
H5B .9059 .5787 -.3433 .027 Uiso calc R 1 . . H
O1 .7471(2) 1.07171(15) -.12735(13) .0298(3) Uani d D 1 . . O
H1W .722(5) 1.125(3) -.151(3) .061(10) Uiso d D 1 . . H
H2W .771(4) 1.107(3) -.064(2) .053(9) Uiso d D 1 . . H

loop_
_atom_site_aniso_label
_atom_site_aniso_U_11
_atom_site_aniso_U_22
_atom_site_aniso_U_33
_atom_site_aniso_U_12
_atom_site_aniso_U_13
_atom_site_aniso_U_23
Zn1 .02359(12) .01990(13) .02018(13) .00183(8) -.00034(8) .00903(10)
Cl1 .0319(2) .0226(2) .0216(2) .00666(17) -.00143(16) .00567(18)
Cl2 .0506(3) .0292(3) .0297(2) .0053(2) .0002(2) .0189(2)
Cl3 .01950(18) .0262(2) .0271(2) .00038(15) -.00032(15) .01085(19)
Cl4 .02072(18) .0217(2) .0238(2) .00103(15) -.00142(15) .00628(18)
Cl5 .01859(17) .0202(2) .0238(2) .00257(14) .00064(14) .00756(17)
Cl6 .0235(2) .0486(3) .0348(2) .0145(2) .00772(17) .0255(2)
Cl7 .0325(2) .0283(2) .0245(2) .00433(18) -.00123(17) .0046(2)
N1 .0225(7) .0286(8) .0160(7) .0040(6) .0001(5) .0089(7)
N2 .0155(6) .0213(7) .0231(7) -.0006(5) -.0028(5) .0111(7)
N3 .0167(6) .0257(8) .0256(7) .0067(6) .0042(6) .0151(7)
N4 .0180(6) .0206(7) .0251(7) .0030(5) .0028(6) .0147(7)
N5 .0210(6) .0188(7) .0307(8) .0048(6) .0012(6) .0116(7)
C1 .0209(7) .0205(8) .0180(8) .0004(6) -.0015(6) .0111(7)
C2 .0153(6) .0162(7) .0167(7) .0008(5) .0011(5) .0076(6)
C3 .0150(6) .0165(7) .0163(7) .0000(6) -.0010(5) .0082(6)
C4 .0142(6) .0172(7) .0157(7) .0013(6) .0002(5) .0081(6)
C5 .0238(7) .0224(8) .0190(7) .0088(7) .0016(6) .0075(7)
O1 .0439(8) .0253(7) .0215(7) .0097(6) .0026(6) .0069(6)

loop_
_atom_type_symbol
_atom_type_description
_atom_type_scat_dispersion_real
_atom_type_scat_dispersion_imag
_atom_type_scat_source
C C .0033 .0016 'International Tables Vol C Tables 4.2.6.8 and 6.1.1.4'
H H .0000 .0000 'International Tables Vol C Tables 4.2.6.8 and 6.1.1.4'
N N .0061 .0033 'International Tables Vol C Tables 4.2.6.8 and 6.1.1.4'
Cl Cl .1484 .1585 'International Tables Vol C Tables 4.2.6.8 and 6.1.1.4'
Zn Zn .2839 1.4301 'International Tables Vol C Tables 4.2.6.8 and 6.1.1.4'
O O .0106 .0060 'International Tables Vol C Tables 4.2.6.8 and 6.1.1.4'

loop_
_geom_angle_atom_site_label_1
_geom_angle_atom_site_label_2
_geom_angle_atom_site_label_3
_geom_angle
_geom_angle_publ_flag
Cl2 Zn1 Cl4 113.25(4) y
Cl2 Zn1 Cl1 111.96(4) y
Cl4 Zn1 Cl1 107.69(5) y
Cl2 Zn1 Cl3 109.74(4) y
Cl4 Zn1 Cl3 107.06(5) y
Cl1 Zn1 Cl3 106.82(5) y
C1 N1 H11 105.4(19) ?
C1 N1 H12 109.6(18) ?
H11 N1 H12 109(2) ?
C1 N1 H13 113.0(18) ?
H11 N1 H13 108(2) ?
H12 N1 H13 111(2) ?
C2 N2 H21 111.6(18) ?
C2 N2 H22 111.2(17) ?
H21 N2 H22 107(2) ?
C2 N2 H23 111.0(17) ?
H21 N2 H23 108(2) ?
H22 N2 H23 108(2) ?
C3 N3 H31 111.7(18) ?
C3 N3 H32 108.8(19) ?
H31 N3 H32 106(2) ?
C3 N3 H33 112.0(15) ?
H31 N3 H33 109(2) ?
H32 N3 H33 109(3) ?
C4 N4 H41 110.5(19) ?
C4 N4 H42 110.7(18) ?
H41 N4 H42 110(3) ?
C4 N4 H43 111.6(18) ?
H41 N4 H43 105(3) ?
H42 N4 H43 109(3) ?
C5 N5 H51 109(2) ?
C5 N5 H52 113(2) ?
H51 N5 H52 109(3) ?
C5 N5 H53 116(2) ?
H51 N5 H53 102(3) ?
H52 N5 H53 107(3) ?
N1 C1 C2 112.85(15) y
N1 C1 H1A 109.0 ?
C2 C1 H1A 109.0 ?
N1 C1 H1B 109.0 ?
C2 C1 H1B 109.0 ?
H1A C1 H1B 107.8 ?
N2 C2 C1 105.46(13) y
N2 C2 C3 113.54(13) y
C1 C2 C3 115.76(12) y
N2 C2 H2 107.2 ?
C1 C2 H2 107.2 ?
C3 C2 H2 107.2 ?
N3 C3 C2 110.10(13) y
N3 C3 C4 111.58(13) y
C2 C3 C4 113.78(12) y
N3 C3 H3 107.0 ?
C2 C3 H3 107.0 ?
C4 C3 H3 107.0 ?
N4 C4 C5 108.50(14) y
N4 C4 C3 109.95(12) y
C5 C4 C3 110.27(13) y
N4 C4 H4 109.4 ?
C5 C4 H4 109.4 ?
C3 C4 H4 109.4 ?
N5 C5 C4 112.57(14) y
N5 C5 H5A 109.1 ?
C4 C5 H5A 109.1 ?
N5 C5 H5B 109.1 ?
C4 C5 H5B 109.1 ?
H5A C5 H5B 107.8 ?
H1W O1 H2W 103(4) ?

loop_
_geom_bond_atom_site_label_1
_geom_bond_atom_site_label_2
_geom_bond_site_symmetry_2
_geom_bond_distance
_geom_bond_publ_flag
Zn1 Cl2 . 2.2587(11) y
Zn1 Cl4 . 2.2668(14) y
Zn1 Cl1 . 2.2721(14) y
Zn1 Cl3 . 2.3197(13) y
N1 C1 . 1.481(2) y
N1 H11 . .85(3) ?
N1 H12 . .88(3) ?
N1 H13 . .86(3) ?
N2 C2 . 1.496(2) y
N2 H21 . .85(3) ?
N2 H22 . .88(3) ?
N2 H23 . .88(3) ?
N3 C3 . 1.504(2) y
N3 H31 . .90(3) ?
N3 H32 . .83(3) ?
N3 H33 . .99(3) ?
N4 C4 . 1.509(2) y
N4 H41 . .82(3) ?
N4 H42 . .88(3) ?
N4 H43 . .92(3) ?
N5 C5 . 1.496(2) y
N5 H51 . .89(4) ?
N5 H52 . .78(4) ?
N5 H53 . .85(4) ?
C1 C2 . 1.539(2) y
C1 H1A . .9700 ?
C1 H1B . .9700 ?
C2 C3 . 1.552(2) y
C2 H2 . .9800 ?
C3 C4 . 1.559(2) y
C3 H3 . .9800 ?
C4 C5 . 1.540(2) y
C4 H4 . .9800 ?
C5 H5A . .9700 ?
C5 H5B . .9700 ?
O1 H1W . .76(2) ?
O1 H2W . .75(2) ?

loop_
_geom_hbond_atom_site_label_D
_geom_hbond_atom_site_label_H
_geom_hbond_atom_site_label_A
_geom_hbond_site_symmetry_A
_geom_hbond_distance_DH
_geom_hbond_distance_HA
_geom_hbond_distance_DA
_geom_hbond_angle_DHA
N1 H12 Cl6 . .88(3) 2.26(3) 3.095(2) 158(2)
N1 H13 Cl7 2_664 .86(3) 2.32(3) 3.166(3) 168(2)
N2 H21 Cl6 1_655 .85(3) 2.40(3) 3.157(2) 148(2)
N2 H22 Cl5 1_655 .88(3) 2.28(3) 3.131(2) 165(2)
N2 H23 O1 . .88(3) 1.87(3) 2.734(3) 166(3)
N3 H31 Cl5 . .90(3) 2.24(3) 3.125(2) 166(2)
N3 H32 Cl6 . .83(3) 2.29(3) 3.107(2) 168(3)
N3 H33 O1 . .99(3) 1.84(3) 2.763(3) 155(2)
N4 H41 Cl1 . .82(3) 2.55(3) 3.228(2) 141(3)
N4 H42 Cl7 . .88(3) 2.24(3) 3.112(3) 168(3)
N4 H43 Cl5 . .92(3) 2.46(3) 3.215(2) 140(2)
N5 H51 Cl4 2_765 .89(4) 2.57(4) 3.243(2) 133(3)
N5 H53 Cl5 1_655 .85(4) 2.45(4) 3.166(3) 141(3)
O1 H1W Cl3 2_675 .76(2) 2.48(3) 3.217(2) 165(3)
O1 H2W Cl5 2_675 .75(2) 2.36(3) 3.099(2) 166(3)

loop_
_geom_torsion_atom_site_label_1
_geom_torsion_atom_site_label_2
_geom_torsion_atom_site_label_3
_geom_torsion_atom_site_label_4
_geom_torsion
_geom_torsion_publ_flag
N1 C1 C2 N2 174.09(13) y
N1 C1 C2 C3 -59.50(18) y
N2 C2 C3 N3 68.10(16) y
C1 C2 C3 N3 -54.12(18) y
N2 C2 C3 C4 -58.01(18) y
C1 C2 C3 C4 179.78(14) y
N3 C3 C4 N4 53.74(18) y
C2 C3 C4 N4 179.06(13) y
N3 C3 C4 C5 173.34(13) y
C2 C3 C4 C5 -61.34(18) y
N4 C4 C5 N5 -74.45(18) y
C3 C4 C5 N5 165.08(13) y
